data_7126942
loop_
_publ_author_name
'Sadamitsu, Yuta'
'Saito, Kodai'
'Yamada, Tohru'

_publ_section_title
;
 Stereoselective amination via vinyl-silver intermediates derived from
 silver-catalyzed carboxylative cyclization of propargylamine.
;
_journal_issue 66
_journal_name_full 'Chemical communications (Cambridge, England)'
_journal_page_first 9517
_journal_page_last 9520
_journal_paper_doi 10.1039/d0cc02273j
_journal_volume 56
_journal_year 2020
_chemical_formula_sum 'C26 H39 N3 O7'
_chemical_formula_weight 505.60
_space_group_crystal_system triclinic
_space_group_IT_number 2
_space_group_name_Hall '-P 1'
_space_group_name_H-M_alt 'P -1'
_atom_sites_solution_hydrogens geom
_audit_update_record
;
2020-03-28 deposited with the CCDC.	2020-07-08 downloaded from the CCDC.
;
_cell_angle_alpha 92.3150(10)
_cell_angle_beta 106.4430(10)
_cell_angle_gamma 104.2890(10)
_cell_formula_units_Z 2
_cell_length_a 9.6147(2)
_cell_length_b 12.4662(3)
_cell_length_c 12.8127(3)
_cell_measurement_reflns_used 4641
_cell_measurement_temperature 298.(2)
_cell_measurement_theta_max 25.8076
_cell_measurement_theta_min 2.2352
_cell_volume 1417.26(6)
_computing_cell_refinement 'SAINT V8.37A (Bruker AXS Inc., 2015)'
_computing_data_reduction 'SAINT V8.37A (Bruker AXS Inc., 2015)'
_computing_structure_refinement 'SHELXL-2014/7 (Sheldrick, 2014)'
_diffrn_ambient_temperature 298.(2)
_diffrn_detector_area_resol_mean 7.4074
_diffrn_measured_fraction_theta_full 0.965
_diffrn_measured_fraction_theta_max 0.965
_diffrn_measurement_device_type 'Bruker D8 goniometer'
_diffrn_measurement_method 'omega scan'
_diffrn_radiation_type 'Mo K\a'
_diffrn_radiation_wavelength 0.71073
_diffrn_reflns_av_R_equivalents 0.0457
_diffrn_reflns_av_unetI/netI 0.0533
_diffrn_reflns_limit_h_max 12
_diffrn_reflns_limit_h_min -12
_diffrn_reflns_limit_k_max 16
_diffrn_reflns_limit_k_min -10
_diffrn_reflns_limit_l_max 16
_diffrn_reflns_limit_l_min -16
_diffrn_reflns_number 16382
_diffrn_reflns_theta_full 27.28
_diffrn_reflns_theta_max 27.28
_diffrn_reflns_theta_min 2.46
_exptl_absorpt_coefficient_mu 0.086
_exptl_absorpt_correction_T_max 0.99
_exptl_absorpt_correction_T_min 0.75
_exptl_absorpt_correction_type multi-scan
_exptl_absorpt_process_details 'SADABS V2014/5 (Bruker AXS Inc.)'
_exptl_crystal_colour transparent
_exptl_crystal_density_diffrn 1.185
_exptl_crystal_density_method 'not measured'
_exptl_crystal_description prism
_exptl_crystal_F_000 544
_exptl_crystal_size_max 0.310
_exptl_crystal_size_mid 0.110
_exptl_crystal_size_min 0.070
_refine_diff_density_max 0.700
_refine_diff_density_min -0.382
_refine_ls_extinction_method none
_refine_ls_goodness_of_fit_ref 1.449
_refine_ls_hydrogen_treatment constr
_refine_ls_matrix_type full
_refine_ls_number_parameters 335
_refine_ls_number_reflns 6161
_refine_ls_number_restraints 0
_refine_ls_restrained_S_all 1.449
_refine_ls_R_factor_all 0.1190
_refine_ls_R_factor_gt 0.0758
_refine_ls_shift/su_max 0.200
_refine_ls_shift/su_mean 0.008
_refine_ls_structure_factor_coef Fsqd
_refine_ls_weighting_details 'w=1/[\s^2^(Fo^2^)+(0.1085P)^2^] where P=(Fo^2^+2Fc^2^)/3'
_refine_ls_weighting_scheme calc
_refine_ls_wR_factor_gt 0.2259
_refine_ls_wR_factor_ref 0.2620
_reflns_number_gt 3775
_reflns_number_total 6161
_reflns_threshold_expression 'I > 2\s(I)'
_cod_data_source_file d0cc02273j2.cif
_cod_data_source_block 20190726_DV2
_cod_depositor_comments 'Adding full bibliography for 7126941--7126942.cif.'
_cod_database_code 7126942

loop_
_space_group_symop_operation_xyz
'x, y, z'
'-x, -y, -z'

loop_
_atom_site_type_symbol
_atom_site_label
_atom_site_fract_x
_atom_site_fract_y
_atom_site_fract_z
_atom_site_U_iso_or_equiv
_atom_site_adp_type
_atom_site_calc_flag
_atom_site_refinement_flags_adp
_atom_site_refinement_flags_occupancy
_atom_site_refinement_flags_posn
_atom_site_occupancy
_atom_site_disorder_assembly
_atom_site_disorder_group
O O1 0.54384(17) 0.52241(14) 0.13287(13) 0.0496(5) Uani d . . . 1 . .
O O2 0.79768(18) 0.53471(14) 0.33937(14) 0.0545(5) Uani d . . . 1 . .
O O3 0.4909(2) 0.66874(15) 0.04819(14) 0.0588(5) Uani d . . . 1 . .
O O4 0.8054(2) 0.20307(17) 0.30033(14) 0.0711(6) Uani d . . . 1 . .
O O5 0.9280(2) 0.48523(18) 0.23172(17) 0.0717(6) Uani d . . . 1 . .
O O6 0.7308(2) 0.12883(16) 0.12174(14) 0.0668(6) Uani d . . . 1 . .
N N1 0.6963(2) 0.37896(16) 0.22762(16) 0.0463(5) Uani d . . . 1 . .
N N2 0.7038(2) 0.29342(17) 0.16010(16) 0.0513(6) Uani d . . . 1 . .
H H2 0.6777 0.2944 0.0902 0.062 Uiso calc U . R 1 . .
N N3 0.3304(2) 0.56006(18) 0.13038(17) 0.0528(6) Uani d . . . 1 . .
C C1 0.5514(2) 0.3740(2) 0.23875(18) 0.0433(6) Uani d . . . 1 . .
C C2 0.8193(3) 0.4711(2) 0.26385(19) 0.0475(6) Uani d . . . 1 . .
C C3 0.4769(2) 0.4434(2) 0.18965(18) 0.0429(6) Uani d . . . 1 . .
C C4 0.4537(3) 0.5921(2) 0.09840(18) 0.0472(6) Uani d . . . 1 . .
O O7 0.3619(3) 0.0642(2) 0.5141(2) 0.1007(9) Uani d . . . 1 . .
C C6 0.7525(3) 0.2075(2) 0.2044(2) 0.0521(6) Uani d . . . 1 . .
C C7 0.4947(3) 0.2885(2) 0.3052(2) 0.0468(6) Uani d . . . 1 . .
C C8 0.3236(3) 0.4590(2) 0.1855(2) 0.0518(6) Uani d . . . 1 . .
C C9 0.5457(3) 0.3102(3) 0.4191(2) 0.0617(7) Uani d . . . 1 . .
H H9 0.6138 0.3783 0.4514 0.074 Uiso calc U . R 1 . .
C C10 0.3988(3) 0.1870(2) 0.2609(2) 0.0674(8) Uani d . . . 1 . .
H H10 0.3645 0.1687 0.1852 0.081 Uiso calc U . R 1 . .
C C11 0.2089(3) 0.6143(2) 0.1000(2) 0.0620(7) Uani d . . . 1 . .
H H11A 0.1218 0.5697 0.1169 0.074 Uiso calc U . R 1 . .
H H11B 0.1807 0.6179 0.0216 0.074 Uiso calc U . R 1 . .
C C12 0.3078(4) 0.4806(3) 0.2991(3) 0.0870(12) Uani d . . . 1 . .
H H12A 0.3932 0.5386 0.3425 0.13 Uiso calc U . R 1 . .
H H12B 0.3029 0.4136 0.334 0.13 Uiso calc U . R 1 . .
H H12C 0.2174 0.5031 0.2924 0.13 Uiso calc U . R 1 . .
C C13 0.3501(4) 0.1078(3) 0.3299(3) 0.0767(9) Uani d . . . 1 . .
H H13 0.2837 0.0385 0.2996 0.092 Uiso calc U . R 1 . .
C C14 0.4025(3) 0.1357(3) 0.4402(2) 0.0677(8) Uani d . . . 1 . .
C C15 0.8971(3) 0.6479(2) 0.3824(3) 0.0674(8) Uani d . . . 1 . .
C C16 0.4990(4) 0.2349(3) 0.4848(2) 0.0747(9) Uani d . . . 1 . .
H H16 0.5341 0.2525 0.5606 0.09 Uiso calc U . R 1 . .
C C17 1.0566(4) 0.6443(3) 0.4356(3) 0.0873(11) Uani d . . . 1 . .
H H17A 1.0582 0.5935 0.49 0.131 Uiso calc U . R 1 . .
H H17B 1.1169 0.7174 0.4696 0.131 Uiso calc U . R 1 . .
H H17C 1.0963 0.6196 0.381 0.131 Uiso calc U . R 1 . .
C C18 0.1963(3) 0.3627(3) 0.1121(4) 0.1005(13) Uani d . . . 1 . .
H H18A 0.1009 0.3761 0.1081 0.151 Uiso calc U . R 1 . .
H H18B 0.2015 0.2941 0.1423 0.151 Uiso calc U . R 1 . .
H H18C 0.2068 0.3578 0.0399 0.151 Uiso calc U . R 1 . .
C C19 0.2527(4) 0.7328(3) 0.1597(4) 0.1113(15) Uani d . . . 1 . .
H H19A 0.2668 0.7282 0.2373 0.134 Uiso calc U . R 1 . .
H H19B 0.348 0.7741 0.1517 0.134 Uiso calc U . R 1 . .
C C20 0.7653(4) 0.0221(3) 0.1449(3) 0.0770(9) Uani d . . . 1 . .
C C21 0.2604(5) -0.0365(3) 0.4730(4) 0.1125(15) Uani d . . . 1 . .
H H21A 0.1623 -0.0257 0.4415 0.169 Uiso calc U . R 1 . .
H H21B 0.2581 -0.0828 0.5308 0.169 Uiso calc U . R 1 . .
H H21C 0.2892 -0.0718 0.4175 0.169 Uiso calc U . R 1 . .
C C22 0.9310(5) 0.0424(4) 0.2035(5) 0.1278(17) Uani d . . . 1 . .
H H22A 0.9885 0.0896 0.1646 0.192 Uiso calc U . R 1 . .
H H22B 0.9563 -0.0275 0.2069 0.192 Uiso calc U . R 1 . .
H H22C 0.9536 0.0779 0.2765 0.192 Uiso calc U . R 1 . .
C C23 0.7196(7) -0.0412(4) 0.0321(4) 0.1281(18) Uani d . . . 1 . .
H H23A 0.6162 -0.0455 -0.005 0.192 Uiso calc U . R 1 . .
H H23B 0.7315 -0.115 0.0387 0.192 Uiso calc U . R 1 . .
H H23C 0.782 -0.0032 -0.009 0.192 Uiso calc U . R 1 . .
C C24 0.6655(6) -0.0389(3) 0.2084(4) 0.1191(15) Uani d . . . 1 . .
H H24A 0.6729 0.0098 0.2709 0.179 Uiso calc U . R 1 . .
H H24B 0.6974 -0.1033 0.2325 0.179 Uiso calc U . R 1 . .
H H24C 0.563 -0.0618 0.162 0.179 Uiso calc U . R 1 . .
C C25 0.1421(7) 0.7929(5) 0.1193(5) 0.1415(19) Uani d . . . 1 . .
H H25A 0.1537 0.822 0.0532 0.212 Uiso calc U . R 1 . .
H H25B 0.1558 0.8533 0.1734 0.212 Uiso calc U . R 1 . .
H H25C 0.043 0.7435 0.1045 0.212 Uiso calc U . R 1 . .
C C26 0.8869(6) 0.7163(3) 0.2884(5) 0.159(3) Uani d . . . 1 . .
H H26A 0.9264 0.6867 0.2362 0.238 Uiso calc U . R 1 . .
H H26B 0.9442 0.792 0.315 0.238 Uiso calc U . R 1 . .
H H26C 0.7835 0.7141 0.2539 0.238 Uiso calc U . R 1 . .
C C27 0.8321(6) 0.6837(4) 0.4650(6) 0.170(3) Uani d . . . 1 . .
H H27A 0.7421 0.7042 0.4288 0.255 Uiso calc U . R 1 . .
H H27B 0.9037 0.7466 0.513 0.255 Uiso calc U . R 1 . .
H H27C 0.8083 0.6235 0.5069 0.255 Uiso calc U . R 1 . .

loop_
_atom_site_aniso_label
_atom_site_aniso_U_11
_atom_site_aniso_U_22
_atom_site_aniso_U_33
_atom_site_aniso_U_12
_atom_site_aniso_U_13
_atom_site_aniso_U_23
O1 0.0468(9) 0.0537(10) 0.0566(9) 0.0206(8) 0.0210(7) 0.0178(8)
O2 0.0466(9) 0.0487(11) 0.0669(11) 0.0061(8) 0.0222(8) -0.0024(8)
O3 0.0651(11) 0.0581(12) 0.0592(10) 0.0223(9) 0.0215(9) 0.0194(9)
O4 0.0904(15) 0.0716(14) 0.0506(10) 0.0387(11) 0.0054(10) 0.0084(9)
O5 0.0506(11) 0.0852(16) 0.0890(14) 0.0165(10) 0.0378(10) 0.0080(12)
O6 0.0977(15) 0.0541(12) 0.0560(10) 0.0428(10) 0.0157(10) 0.0048(9)
N1 0.0435(11) 0.0434(12) 0.0576(11) 0.0176(9) 0.0191(9) 0.0044(9)
N2 0.0671(13) 0.0522(13) 0.0441(10) 0.0335(11) 0.0160(9) 0.0085(9)
N3 0.0460(11) 0.0579(14) 0.0614(12) 0.0238(10) 0.0169(10) 0.0192(11)
C1 0.0412(12) 0.0417(13) 0.0478(12) 0.0114(10) 0.0149(10) 0.0032(10)
C2 0.0435(13) 0.0516(15) 0.0551(13) 0.0213(11) 0.0184(11) 0.0131(12)
C3 0.0411(12) 0.0437(13) 0.0460(12) 0.0118(10) 0.0155(10) 0.0098(10)
C4 0.0504(14) 0.0478(14) 0.0441(12) 0.0180(11) 0.0107(11) 0.0109(11)
O7 0.125(2) 0.0817(17) 0.0874(15) 0.0059(15) 0.0353(15) 0.0304(14)
C6 0.0552(14) 0.0509(15) 0.0529(14) 0.0224(12) 0.0135(12) 0.0054(12)
C7 0.0415(12) 0.0452(14) 0.0560(13) 0.0134(10) 0.0158(10) 0.0125(11)
C8 0.0408(12) 0.0519(15) 0.0627(14) 0.0127(11) 0.0143(11) 0.0159(12)
C9 0.0615(16) 0.0626(18) 0.0581(15) 0.0122(13) 0.0159(13) 0.0176(14)
C10 0.0773(19) 0.0506(17) 0.0646(16) 0.0081(14) 0.0138(14) 0.0091(14)
C11 0.0542(15) 0.0676(19) 0.0732(17) 0.0315(14) 0.0185(13) 0.0211(15)
C12 0.090(2) 0.132(3) 0.088(2) 0.075(2) 0.0585(19) 0.059(2)
C13 0.0718(19) 0.0451(16) 0.100(2) -0.0005(14) 0.0195(18) 0.0047(16)
C14 0.0714(19) 0.070(2) 0.0648(17) 0.0191(16) 0.0237(15) 0.0215(16)
C15 0.0563(16) 0.0469(16) 0.092(2) 0.0084(13) 0.0173(15) -0.0024(15)
C16 0.081(2) 0.079(2) 0.0590(16) 0.0162(18) 0.0169(15) 0.0161(16)
C17 0.0631(19) 0.074(2) 0.099(2) 0.0019(16) 0.0018(17) -0.0018(19)
C18 0.0459(16) 0.070(2) 0.157(4) 0.0064(15) -0.0044(19) 0.014(2)
C19 0.088(2) 0.081(3) 0.192(5) 0.050(2) 0.057(3) 0.026(3)
C20 0.100(2) 0.0556(19) 0.080(2) 0.0430(17) 0.0145(18) 0.0031(16)
C21 0.113(3) 0.077(3) 0.132(3) -0.004(2) 0.036(3) 0.035(2)
C22 0.098(3) 0.096(3) 0.188(5) 0.061(2) 0.013(3) 0.001(3)
C23 0.198(5) 0.083(3) 0.111(3) 0.073(3) 0.032(3) -0.019(2)
C24 0.160(4) 0.065(2) 0.131(3) 0.022(3) 0.048(3) 0.027(2)
C25 0.164(5) 0.122(4) 0.165(5) 0.074(4) 0.059(4) 0.024(4)
C26 0.142(4) 0.064(3) 0.203(5) 0.005(3) -0.039(4) 0.050(3)
C27 0.119(4) 0.127(4) 0.257(7) -0.020(3) 0.109(4) -0.110(4)

loop_
_atom_type_symbol
_atom_type_description
_atom_type_scat_dispersion_real
_atom_type_scat_dispersion_imag
_atom_type_scat_source
C C 0.0033 0.0016 'International Tables Vol C Tables 4.2.6.8 and 6.1.1.4'
H H 0.0000 0.0000 'International Tables Vol C Tables 4.2.6.8 and 6.1.1.4'
N N 0.0061 0.0033 'International Tables Vol C Tables 4.2.6.8 and 6.1.1.4'
O O 0.0106 0.0060 'International Tables Vol C Tables 4.2.6.8 and 6.1.1.4'

loop_
_geom_angle_atom_site_label_1
_geom_angle_atom_site_label_2
_geom_angle_atom_site_label_3
_geom_angle_site_symmetry_1
_geom_angle_site_symmetry_3
_geom_angle
_geom_angle_publ_flag
C4 O1 C3 . . 109.53(18) ?
C2 O2 C15 . . 122.1(2) ?
C6 O6 C20 . . 120.5(2) ?
C2 N1 N2 . . 118.6(2) ?
C2 N1 C1 . . 124.2(2) ?
N2 N1 C1 . . 116.12(19) ?
C6 N2 N1 . . 119.52(19) ?
C6 N2 H2 . . 120.2 ?
N1 N2 H2 . . 120.2 ?
C4 N3 C11 . . 121.7(2) ?
C4 N3 C8 . . 113.2(2) ?
C11 N3 C8 . . 124.7(2) ?
C3 C1 N1 . . 119.0(2) ?
C3 C1 C7 . . 124.8(2) ?
N1 C1 C7 . . 116.23(19) ?
O5 C2 O2 . . 127.9(2) ?
O5 C2 N1 . . 123.4(2) ?
O2 C2 N1 . . 108.7(2) ?
C1 C3 O1 . . 119.5(2) ?
C1 C3 C8 . . 131.7(2) ?
O1 C3 C8 . . 108.74(18) ?
O3 C4 N3 . . 129.9(2) ?
O3 C4 O1 . . 121.1(2) ?
N3 C4 O1 . . 109.1(2) ?
C21 O7 C14 . . 118.1(3) ?
O4 C6 O6 . . 126.5(2) ?
O4 C6 N2 . . 125.6(3) ?
O6 C6 N2 . . 107.9(2) ?
C10 C7 C9 . . 117.3(2) ?
C10 C7 C1 . . 123.4(2) ?
C9 C7 C1 . . 119.3(2) ?
N3 C8 C12 . . 110.4(2) ?
N3 C8 C3 . . 99.20(18) ?
C12 C8 C3 . . 112.8(2) ?
N3 C8 C18 . . 109.2(2) ?
C12 C8 C18 . . 113.3(3) ?
C3 C8 C18 . . 111.0(3) ?
C16 C9 C7 . . 122.2(3) ?
C16 C9 H9 . . 118.9 ?
C7 C9 H9 . . 118.9 ?
C7 C10 C13 . . 120.5(3) ?
C7 C10 H10 . . 119.8 ?
C13 C10 H10 . . 119.8 ?
N3 C11 C19 . . 112.8(2) ?
N3 C11 H11A . . 109.0 ?
C19 C11 H11A . . 109.0 ?
N3 C11 H11B . . 109.0 ?
C19 C11 H11B . . 109.0 ?
H11A C11 H11B . . 107.8 ?
C8 C12 H12A . . 109.5 ?
C8 C12 H12B . . 109.5 ?
H12A C12 H12B . . 109.5 ?
C8 C12 H12C . . 109.5 ?
H12A C12 H12C . . 109.5 ?
H12B C12 H12C . . 109.5 ?
C14 C13 C10 . . 118.8(3) ?
C14 C13 H13 . . 120.6 ?
C10 C13 H13 . . 120.6 ?
C16 C14 C13 . . 121.2(3) ?
C16 C14 O7 . . 115.7(3) ?
C13 C14 O7 . . 123.1(3) ?
O2 C15 C27 . . 102.4(3) ?
O2 C15 C26 . . 107.6(3) ?
C27 C15 C26 . . 113.7(4) ?
O2 C15 C17 . . 110.9(3) ?
C27 C15 C17 . . 110.6(4) ?
C26 C15 C17 . . 111.3(3) ?
C14 C16 C9 . . 120.0(3) ?
C14 C16 H16 . . 120.0 ?
C9 C16 H16 . . 120.0 ?
C15 C17 H17A . . 109.5 ?
C15 C17 H17B . . 109.5 ?
H17A C17 H17B . . 109.5 ?
C15 C17 H17C . . 109.5 ?
H17A C17 H17C . . 109.5 ?
H17B C17 H17C . . 109.5 ?
C8 C18 H18A . . 109.5 ?
C8 C18 H18B . . 109.5 ?
H18A C18 H18B . . 109.5 ?
C8 C18 H18C . . 109.5 ?
H18A C18 H18C . . 109.5 ?
H18B C18 H18C . . 109.5 ?
C25 C19 C11 . . 113.2(4) ?
C25 C19 H19A . . 108.9 ?
C11 C19 H19A . . 108.9 ?
C25 C19 H19B . . 108.9 ?
C11 C19 H19B . . 108.9 ?
H19A C19 H19B . . 107.7 ?
O6 C20 C23 . . 103.0(3) ?
O6 C20 C22 . . 109.8(3) ?
C23 C20 C22 . . 112.3(4) ?
O6 C20 C24 . . 109.4(3) ?
C23 C20 C24 . . 108.7(4) ?
C22 C20 C24 . . 113.2(4) ?
O7 C21 H21A . . 109.5 ?
O7 C21 H21B . . 109.5 ?
H21A C21 H21B . . 109.5 ?
O7 C21 H21C . . 109.5 ?
H21A C21 H21C . . 109.5 ?
H21B C21 H21C . . 109.5 ?
C20 C22 H22A . . 109.5 ?
C20 C22 H22B . . 109.5 ?
H22A C22 H22B . . 109.5 ?
C20 C22 H22C . . 109.5 ?
H22A C22 H22C . . 109.5 ?
H22B C22 H22C . . 109.5 ?
C20 C23 H23A . . 109.5 ?
C20 C23 H23B . . 109.5 ?
H23A C23 H23B . . 109.5 ?
C20 C23 H23C . . 109.5 ?
H23A C23 H23C . . 109.5 ?
H23B C23 H23C . . 109.5 ?
C20 C24 H24A . . 109.5 ?
C20 C24 H24B . . 109.5 ?
H24A C24 H24B . . 109.5 ?
C20 C24 H24C . . 109.5 ?
H24A C24 H24C . . 109.5 ?
H24B C24 H24C . . 109.5 ?
C19 C25 H25A . . 109.5 ?
C19 C25 H25B . . 109.5 ?
H25A C25 H25B . . 109.5 ?
C19 C25 H25C . . 109.5 ?
H25A C25 H25C . . 109.5 ?
H25B C25 H25C . . 109.5 ?
C15 C26 H26A . . 109.5 ?
C15 C26 H26B . . 109.5 ?
H26A C26 H26B . . 109.5 ?
C15 C26 H26C . . 109.5 ?
H26A C26 H26C . . 109.5 ?
H26B C26 H26C . . 109.5 ?
C15 C27 H27A . . 109.5 ?
C15 C27 H27B . . 109.5 ?
H27A C27 H27B . . 109.5 ?
C15 C27 H27C . . 109.5 ?
H27A C27 H27C . . 109.5 ?
H27B C27 H27C . . 109.5 ?

loop_
_geom_bond_atom_site_label_1
_geom_bond_atom_site_label_2
_geom_bond_site_symmetry_2
_geom_bond_distance
_geom_bond_publ_flag
O1 C4 . 1.373(3) ?
O1 C3 . 1.387(3) ?
O2 C2 . 1.320(3) ?
O2 C15 . 1.477(3) ?
O3 C4 . 1.211(3) ?
O4 C6 . 1.199(3) ?
O5 C2 . 1.205(3) ?
O6 C6 . 1.348(3) ?
O6 C20 . 1.470(4) ?
N1 C2 . 1.382(3) ?
N1 N2 . 1.375(3) ?
N1 C1 . 1.427(3) ?
N2 C6 . 1.355(3) ?
N2 H2 . 0.86 ?
N3 C4 . 1.337(3) ?
N3 C11 . 1.458(3) ?
N3 C8 . 1.465(3) ?
C1 C3 . 1.324(3) ?
C1 C7 . 1.486(3) ?
C3 C8 . 1.520(3) ?
O7 C21 . 1.362(4) ?
O7 C14 . 1.397(4) ?
C7 C10 . 1.357(4) ?
C7 C9 . 1.394(4) ?
C8 C12 . 1.526(4) ?
C8 C18 . 1.535(4) ?
C9 C16 . 1.364(4) ?
C9 H9 . 0.93 ?
C10 C13 . 1.433(4) ?
C10 H10 . 0.93 ?
C11 C19 . 1.537(5) ?
C11 H11A . 0.97 ?
C11 H11B . 0.97 ?
C12 H12A . 0.96 ?
C12 H12B . 0.96 ?
C12 H12C . 0.96 ?
C13 C14 . 1.357(4) ?
C13 H13 . 0.93 ?
C14 C16 . 1.339(4) ?
C15 C27 . 1.478(5) ?
C15 C26 . 1.498(5) ?
C15 C17 . 1.504(4) ?
C16 H16 . 0.93 ?
C17 H17A . 0.96 ?
C17 H17B . 0.96 ?
C17 H17C . 0.96 ?
C18 H18A . 0.96 ?
C18 H18B . 0.96 ?
C18 H18C . 0.96 ?
C19 C25 . 1.439(6) ?
C19 H19A . 0.97 ?
C19 H19B . 0.97 ?
C20 C23 . 1.510(5) ?
C20 C22 . 1.508(5) ?
C20 C24 . 1.514(6) ?
C21 H21A . 0.96 ?
C21 H21B . 0.96 ?
C21 H21C . 0.96 ?
C22 H22A . 0.96 ?
C22 H22B . 0.96 ?
C22 H22C . 0.96 ?
C23 H23A . 0.96 ?
C23 H23B . 0.96 ?
C23 H23C . 0.96 ?
C24 H24A . 0.96 ?
C24 H24B . 0.96 ?
C24 H24C . 0.96 ?
C25 H25A . 0.96 ?
C25 H25B . 0.96 ?
C25 H25C . 0.96 ?
C26 H26A . 0.96 ?
C26 H26B . 0.96 ?
C26 H26C . 0.96 ?
C27 H27A . 0.96 ?
C27 H27B . 0.96 ?
C27 H27C . 0.96 ?

loop_
_geom_torsion_atom_site_label_1
_geom_torsion_atom_site_label_2
_geom_torsion_atom_site_label_3
_geom_torsion_atom_site_label_4
_geom_torsion_site_symmetry_1
_geom_torsion_site_symmetry_2
_geom_torsion_site_symmetry_3
_geom_torsion_site_symmetry_4
_geom_torsion
_geom_torsion_publ_flag
C2 N1 N2 C6 . . . . 91.9(3) ?
C1 N1 N2 C6 . . . . -99.0(3) ?
C2 N1 C1 C3 . . . . 61.9(3) ?
N2 N1 C1 C3 . . . . -106.5(2) ?
C2 N1 C1 C7 . . . . -118.7(2) ?
N2 N1 C1 C7 . . . . 72.9(2) ?
C15 O2 C2 O5 . . . . 12.1(4) ?
C15 O2 C2 N1 . . . . -170.4(2) ?
N2 N1 C2 O5 . . . . 6.9(3) ?
C1 N1 C2 O5 . . . . -161.3(2) ?
N2 N1 C2 O2 . . . . -170.85(18) ?
C1 N1 C2 O2 . . . . 21.0(3) ?
N1 C1 C3 O1 . . . . -2.9(3) ?
C7 C1 C3 O1 . . . . 177.8(2) ?
N1 C1 C3 C8 . . . . 180.0(2) ?
C7 C1 C3 C8 . . . . 0.7(4) ?
C4 O1 C3 C1 . . . . -173.9(2) ?
C4 O1 C3 C8 . . . . 3.8(2) ?
C11 N3 C4 O3 . . . . 4.3(4) ?
C8 N3 C4 O3 . . . . 177.3(2) ?
C11 N3 C4 O1 . . . . -176.3(2) ?
C8 N3 C4 O1 . . . . -3.3(3) ?
C3 O1 C4 O3 . . . . 179.0(2) ?
C3 O1 C4 N3 . . . . -0.5(3) ?
C20 O6 C6 O4 . . . . 3.4(4) ?
C20 O6 C6 N2 . . . . -176.5(2) ?
N1 N2 C6 O4 . . . . -7.8(4) ?
N1 N2 C6 O6 . . . . 172.1(2) ?
C3 C1 C7 C10 . . . . 82.2(4) ?
N1 C1 C7 C10 . . . . -97.2(3) ?
C3 C1 C7 C9 . . . . -100.4(3) ?
N1 C1 C7 C9 . . . . 80.3(3) ?
C4 N3 C8 C12 . . . . 123.8(2) ?
C11 N3 C8 C12 . . . . -63.4(3) ?
C4 N3 C8 C3 . . . . 5.2(3) ?
C11 N3 C8 C3 . . . . 177.9(2) ?
C4 N3 C8 C18 . . . . -111.0(3) ?
C11 N3 C8 C18 . . . . 61.8(4) ?
C1 C3 C8 N3 . . . . 172.1(3) ?
O1 C3 C8 N3 . . . . -5.2(2) ?
C1 C3 C8 C12 . . . . 55.3(4) ?
O1 C3 C8 C12 . . . . -122.1(2) ?
C1 C3 C8 C18 . . . . -73.1(4) ?
O1 C3 C8 C18 . . . . 109.6(3) ?
C10 C7 C9 C16 . . . . -1.9(4) ?
C1 C7 C9 C16 . . . . -179.5(3) ?
C9 C7 C10 C13 . . . . 1.7(4) ?
C1 C7 C10 C13 . . . . 179.2(3) ?
C4 N3 C11 C19 . . . . -71.0(4) ?
C8 N3 C11 C19 . . . . 116.8(3) ?
C7 C10 C13 C14 . . . . -0.6(5) ?
C10 C13 C14 C16 . . . . -0.5(5) ?
C10 C13 C14 O7 . . . . -179.8(3) ?
C21 O7 C14 C16 . . . . 178.0(4) ?
C21 O7 C14 C13 . . . . -2.6(5) ?
C2 O2 C15 C27 . . . . -178.5(4) ?
C2 O2 C15 C26 . . . . 61.5(4) ?
C2 O2 C15 C17 . . . . -60.5(4) ?
C13 C14 C16 C9 . . . . 0.3(5) ?
O7 C14 C16 C9 . . . . 179.7(3) ?
C7 C9 C16 C14 . . . . 0.9(5) ?
N3 C11 C19 C25 . . . . 171.8(4) ?
C6 O6 C20 C23 . . . . 177.8(3) ?
C6 O6 C20 C22 . . . . -62.4(4) ?
C6 O6 C20 C24 . . . . 62.4(4) ?
